data_1535490
loop_
_publ_author_name
'Tkachev, V.V.'
'Atovmyan, L.O.'
'Davidovich, R.L.'
'Udovenko, A.A.'

_publ_section_title
;
 Crystal structure of ammonium pentafluorozirconate monohydrate
;
_journal_name_full
;
Koordinatsionnaya Khimiya (= Coordination Chemistry (USSR))
;
_journal_page_first 1635
_journal_page_last 1639
_journal_volume 17
_journal_year 1991
_chemical_formula_sum 'F5 H6 N O Zr'
_chemical_name_systematic 'N H4 (Zr F5 (H2 O))'
_space_group_IT_number 14
_symmetry_space_group_name_Hall '-P 2yn'
_symmetry_space_group_name_H-M 'P 1 21/n 1'
_cell_angle_alpha 90
_cell_angle_beta 78.24
_cell_angle_gamma 90
_cell_formula_units_Z 4
_cell_length_a 10.723
_cell_length_b 7.529
_cell_length_c 6.761
_cell_volume 534.382
_citation_journal_id_ASTM KOKHDC
_cod_data_source_file Tkachev_KOKHDC_1991_1232.cif
_cod_data_source_block H6F5N1O1Zr1
_cod_original_cell_volume 534.3817
_cod_original_sg_symbol_Hall '-P 2ybc (x-z,y,z)'
_cod_original_formula_sum 'H6 F5 N1 O1 Zr1'
_cod_database_code 1535490

loop_
_symmetry_equiv_pos_as_xyz
x,y,z
-x+1/2,y+1/2,-z+1/2
-x,-y,-z
x-1/2,-y-1/2,z-1/2

loop_
_atom_site_label
_atom_site_type_symbol
_atom_site_fract_x
_atom_site_fract_y
_atom_site_fract_z
_atom_site_occupancy
_atom_site_U_iso_or_equiv
O1 O-2 0.7409 0.0528 0.8254 1 0.0
H2 H+1 0.6744 0.1545 0.8308 1 0.0
Zr1 Zr+4 0.9561 0.0571 0.765 1 0.0
F2 F-1 0.8964 -0.1992 0.8026 1 0.0
H3 H+1 0.2093 0.5712 0.6314 1 0.0
H4 H+1 0.1044 0.4308 0.7997 1 0.0
F4 F-1 0.116 0.2026 0.6916 1 0.0
H5 H+1 0.0586 0.6619 0.749 1 0.0
H6 H+1 0.1851 0.587 0.8744 1 0.0
F5 F-1 0.9173 0.1008 0.4786 1 0.0
N1 N-3 0.1437 0.5712 0.7605 1 0.0
F3 F-1 0.8941 0.3149 0.8175 1 0.0
F1 F-1 0.9058 0.0728 0.0844 1 0.0
H1 H+1 0.698 -0.0337 0.7612 1 0.0
